data_9017458
loop_
_publ_author_name
'Kirkinskii, V. A.'
'Yakushev, V. G.'

_publ_section_title
;
 A new polymorphic modification of arsenic selenide obtained at high presssures
;
_journal_name_full 'Doklady Chemistry'
_journal_page_first 896
_journal_page_last 898
_journal_volume 182
_journal_year 1968
_chemical_compound_source Synthetic
_chemical_formula_sum 'As2 Se3'
_space_group_IT_number 12
_space_group_name_Hall '-C 2y'
_space_group_name_H-M_alt 'C 1 2/m 1'
_symmetry_space_group_name_H-M 'C 1 2/m 1'
_cell_angle_alpha 90
_cell_angle_beta 95
_cell_angle_gamma 90
_cell_length_a 13.37
_cell_length_b 3.73
_cell_length_c 9.31
_cell_formula_units_Z 4
_cell_volume 462.524
_database_code_amcsd 0020525
_exptl_crystal_density_diffrn 5.554
_cod_data_source_file inputs/fixed/downloads/15/15023.cif
_cod_data_source_block 15023
_cod_database_code 9017458
_amcsd_formula_title As2Se3

loop_
_space_group_symop_operation_xyz
x,y,z
1/2+x,1/2+y,z
x,-y,z
1/2+x,1/2-y,z
-x,y,-z
1/2-x,1/2+y,-z
-x,-y,-z
1/2-x,1/2-y,-z

loop_
_atom_site_label
_atom_site_fract_x
_atom_site_fract_y
_atom_site_fract_z
As1 0.20500 0.00000 0.14500
As2 0.11500 0.50000 0.44500
Se1 0.03200 0.00000 0.28200
Se2 0.28000 0.50000 0.33700
Se3 0.37500 0.00000 0.03400

loop_
_cod_related_entry_id
_cod_related_entry_database
_cod_related_entry_code
1 AMCSD 0020525
